data_2237788
loop_
_publ_author_name
'Thapa, Surendra'
'Draguta, Sergiu'
'Sandhu, Bhupinder'
'Antipin, Mikhail Yu.'
'Timofeeva, Tatiana V.'

_publ_section_title
;
 3,4-Diaminopyridinium hydrogen malonate
;
_journal_coeditor_code CV5392
_journal_issue 5
_journal_name_full 'Acta Crystallographica Section E'
_journal_page_first o670
_journal_paper_doi 10.1107/S1600536813008763
_journal_volume 69
_journal_year 2013
_chemical_formula_iupac 'C5 H8 N3 +, C3 H3 O4 -'
_chemical_formula_moiety 'C5 H8 N3 +, C3 H3 O4 -'
_chemical_formula_sum 'C8 H11 N3 O4'
_chemical_formula_weight 213.20
_chemical_name_common '3,4-Diaminopyridinium hydrogen malonate'
_chemical_name_systematic
;
3,4-Diaminopyridinium 2-carboxyethanoate
;
_space_group_IT_number 4
_symmetry_cell_setting monoclinic
_symmetry_space_group_name_Hall 'P 2yb'
_symmetry_space_group_name_H-M 'P 1 21 1'
_atom_sites_solution_hydrogens geom
_atom_sites_solution_primary direct
_atom_sites_solution_secondary difmap
_audit_creation_method SHELXL-97
_cell_angle_alpha 90.00
_cell_angle_beta 101.381(4)
_cell_angle_gamma 90.00
_cell_formula_units_Z 2
_cell_length_a 8.7761(18)
_cell_length_b 5.0880(10)
_cell_length_c 10.636(2)
_cell_measurement_reflns_used 1070
_cell_measurement_temperature 296(2)
_cell_measurement_theta_max 27.0232
_cell_measurement_theta_min 2.7561
_cell_volume 465.59(16)
_computing_cell_refinement '<i>SAINT</i> (Bruker, 2001)'
_computing_data_collection '<i>APEX2</i> (Bruker, 2005)'
_computing_data_reduction '<i>SAINT</i> (Bruker, 2001)'
_computing_molecular_graphics '<i>SHELXTL</i> (Sheldrick, 2008)'
_computing_publication_material '<i>SHELXTL</i> (Sheldrick, 2008)'
_computing_structure_refinement '<i>SHELXTL</i> (Sheldrick, 2008)'
_computing_structure_solution '<i>SHELXTL</i> (Sheldrick, 2008)'
_diffrn_ambient_temperature 296(2)
_diffrn_measured_fraction_theta_full 0.995
_diffrn_measured_fraction_theta_max 0.995
_diffrn_measurement_device_type 'Bruker APEXII CCD'
_diffrn_measurement_method '\f and \w scans'
_diffrn_radiation_monochromator graphite
_diffrn_radiation_source 'fine-focus sealed tube'
_diffrn_radiation_type MoK\a
_diffrn_radiation_wavelength 0.71073
_diffrn_reflns_av_R_equivalents 0.0256
_diffrn_reflns_av_sigmaI/netI 0.0273
_diffrn_reflns_limit_h_max 11
_diffrn_reflns_limit_h_min -11
_diffrn_reflns_limit_k_max 6
_diffrn_reflns_limit_k_min -6
_diffrn_reflns_limit_l_max 14
_diffrn_reflns_limit_l_min -14
_diffrn_reflns_number 3498
_diffrn_reflns_theta_full 28.00
_diffrn_reflns_theta_max 28.00
_diffrn_reflns_theta_min 1.95
_exptl_absorpt_coefficient_mu 0.124
_exptl_absorpt_correction_T_max 0.9757
_exptl_absorpt_correction_T_min 0.9639
_exptl_absorpt_correction_type multi-scan
_exptl_absorpt_process_details '(<i>SADABS</i>; Sheldrick, 2003)'
_exptl_crystal_colour colourless
_exptl_crystal_density_diffrn 1.521
_exptl_crystal_density_method 'not measured'
_exptl_crystal_description prism
_exptl_crystal_F_000 224
_exptl_crystal_size_max 0.30
_exptl_crystal_size_mid 0.20
_exptl_crystal_size_min 0.20
_refine_diff_density_max 0.190
_refine_diff_density_min -0.146
_refine_ls_extinction_method none
_refine_ls_goodness_of_fit_ref 1.183
_refine_ls_hydrogen_treatment mixed
_refine_ls_matrix_type full
_refine_ls_number_parameters 140
_refine_ls_number_reflns 1248
_refine_ls_number_restraints 1
_refine_ls_restrained_S_all 1.182
_refine_ls_R_factor_all 0.0486
_refine_ls_R_factor_gt 0.0395
_refine_ls_shift/su_max 0.000
_refine_ls_shift/su_mean 0.000
_refine_ls_structure_factor_coef Fsqd
_refine_ls_weighting_details 'calc w=1/[\s^2^(Fo^2^)+(0.0456P)^2^+0.0455P] where P=(Fo^2^+2Fc^2^)/3'
_refine_ls_weighting_scheme calc
_refine_ls_wR_factor_gt 0.0966
_refine_ls_wR_factor_ref 0.1022
_reflns_number_gt 1066
_reflns_number_total 1248
_reflns_threshold_expression I>2sigma(I)
_cod_data_source_file cv5392.cif
_cod_data_source_block I
_cod_original_cell_volume 465.58(17)
_cod_original_sg_symbol_H-M 'P 21'
_cod_database_code 2237788
_cod_database_fobs_code 2237788

loop_
_symmetry_equiv_pos_as_xyz
'x, y, z'
'-x, y+1/2, -z'

loop_
_atom_site_type_symbol
_atom_site_label
_atom_site_fract_x
_atom_site_fract_y
_atom_site_fract_z
_atom_site_U_iso_or_equiv
_atom_site_adp_type
_atom_site_calc_flag
_atom_site_refinement_flags
_atom_site_occupancy
_atom_site_symmetry_multiplicity
N N1 0.3630(3) 0.6491(5) 0.2325(2) 0.0467(6) Uani d . 1 1
H H1A 0.4198 0.5329 0.2052 0.056 Uiso calc R 1 1
N N2 0.0891(3) 1.1609(5) 0.09714(19) 0.0461(6) Uani d . 1 1
H H2A 0.0922 1.1490 0.0170 0.055 Uiso calc R 1 1
H H2B 0.0283 1.2730 0.1225 0.055 Uiso calc R 1 1
N N3 0.0818(3) 1.1851(5) 0.3616(2) 0.0428(5) Uani d . 1 1
H H3A 0.0792 1.1894 0.4420 0.051 Uiso calc R 1 1
H H3B 0.0253 1.2917 0.3094 0.051 Uiso calc R 1 1
C C2 0.2794(3) 0.8205(5) 0.1477(3) 0.0422(6) Uani d . 1 1
H H2 0.2893 0.8147 0.0623 0.051 Uiso calc R 1 1
C C3 0.1811(3) 1.0013(5) 0.1844(2) 0.0333(5) Uani d . 1 1
C C4 0.1737(3) 1.0129(5) 0.3178(2) 0.0335(5) Uani d . 1 1
C C5 0.2662(3) 0.8383(6) 0.4014(3) 0.0423(6) Uani d . 1 1
H H5 0.2649 0.8450 0.4886 0.051 Uiso calc R 1 1
C C6 0.3587(3) 0.6579(6) 0.3574(3) 0.0485(7) Uani d . 1 1
H H6 0.4184 0.5416 0.4142 0.058 Uiso calc R 1 1
O O1 0.8907(2) -0.4299(4) 0.19036(19) 0.0501(5) Uani d . 1 1
O O2 0.7898(2) -0.2740(5) 0.35111(17) 0.0536(6) Uani d . 1 1
O O3 0.5470(2) 0.2937(4) 0.13031(19) 0.0483(5) Uani d . 1 1
O O4 0.6154(3) 0.1047(4) 0.32045(18) 0.0494(5) Uani d . 1 1
H H4 0.674(4) -0.042(7) 0.345(3) 0.044(9) Uiso d . 1 1
C C7 0.8059(3) -0.2775(5) 0.2335(2) 0.0356(6) Uani d . 1 1
C C8 0.7139(3) -0.0761(5) 0.1443(2) 0.0340(5) Uani d . 1 1
H H8A 0.7865 0.0192 0.1034 0.041 Uiso calc R 1 1
H H8B 0.6444 -0.1711 0.0774 0.041 Uiso calc R 1 1
C C9 0.6182(3) 0.1235(5) 0.1993(2) 0.0348(5) Uani d . 1 1

loop_
_atom_site_aniso_label
_atom_site_aniso_U_11
_atom_site_aniso_U_22
_atom_site_aniso_U_33
_atom_site_aniso_U_12
_atom_site_aniso_U_13
_atom_site_aniso_U_23
N1 0.0438(12) 0.0339(12) 0.0626(14) 0.0032(11) 0.0108(10) -0.0094(12)
N2 0.0563(13) 0.0490(14) 0.0309(10) 0.0087(12) 0.0035(9) 0.0022(10)
N3 0.0515(12) 0.0438(13) 0.0325(10) 0.0068(11) 0.0071(9) -0.0015(10)
C2 0.0424(14) 0.0394(15) 0.0431(13) -0.0060(13) 0.0043(11) -0.0061(12)
C3 0.0334(12) 0.0334(13) 0.0324(11) -0.0062(11) 0.0043(9) -0.0017(10)
C4 0.0359(12) 0.0296(12) 0.0337(11) -0.0025(11) 0.0039(9) -0.0014(10)
C5 0.0464(14) 0.0396(15) 0.0374(12) 0.0013(13) 0.0002(11) 0.0068(11)
C6 0.0493(16) 0.0365(14) 0.0565(16) 0.0019(13) 0.0027(12) 0.0082(14)
O1 0.0502(11) 0.0430(12) 0.0555(11) 0.0150(10) 0.0066(9) 0.0097(10)
O2 0.0702(14) 0.0551(13) 0.0323(9) -0.0030(11) 0.0025(8) 0.0095(9)
O3 0.0470(11) 0.0402(11) 0.0558(11) 0.0132(9) 0.0055(8) -0.0025(9)
O4 0.0606(12) 0.0508(13) 0.0380(10) 0.0003(12) 0.0129(9) -0.0113(10)
C7 0.0361(13) 0.0345(13) 0.0340(12) -0.0029(11) 0.0014(9) 0.0048(11)
C8 0.0381(12) 0.0363(13) 0.0268(10) 0.0051(11) 0.0044(9) 0.0028(10)
C9 0.0328(12) 0.0346(13) 0.0363(11) -0.0054(11) 0.0053(9) -0.0038(11)

loop_
_atom_type_symbol
_atom_type_description
_atom_type_scat_dispersion_real
_atom_type_scat_dispersion_imag
_atom_type_scat_source
C C 0.0033 0.0016 'International Tables Vol C Tables 4.2.6.8 and 6.1.1.4'
H H 0.0000 0.0000 'International Tables Vol C Tables 4.2.6.8 and 6.1.1.4'
N N 0.0061 0.0033 'International Tables Vol C Tables 4.2.6.8 and 6.1.1.4'
O O 0.0106 0.0060 'International Tables Vol C Tables 4.2.6.8 and 6.1.1.4'

loop_
_geom_angle_atom_site_label_1
_geom_angle_atom_site_label_2
_geom_angle_atom_site_label_3
_geom_angle
C6 N1 C2 121.3(3)
C6 N1 H1A 119.4
C2 N1 H1A 119.4
C3 N2 H2A 120.0
C3 N2 H2B 120.0
H2A N2 H2B 120.0
C4 N3 H3A 120.0
C4 N3 H3B 120.0
H3A N3 H3B 120.0
N1 C2 C3 122.0(2)
N1 C2 H2 119.0
C3 C2 H2 119.0
C2 C3 N2 121.7(2)
C2 C3 C4 117.6(2)
N2 C3 C4 120.7(2)
N3 C4 C5 120.7(2)
N3 C4 C3 121.4(2)
C5 C4 C3 118.0(2)
C6 C5 C4 121.2(2)
C6 C5 H5 119.4
C4 C5 H5 119.4
N1 C6 C5 119.9(3)
N1 C6 H6 120.1
C5 C6 H6 120.1
C9 O4 H4 102.8(19)
O1 C7 O2 124.4(2)
O1 C7 C8 118.7(2)
O2 C7 C8 116.9(2)
C9 C8 C7 118.75(19)
C9 C8 H8A 107.6
C7 C8 H8A 107.6
C9 C8 H8B 107.6
C7 C8 H8B 107.6
H8A C8 H8B 107.1
O3 C9 O4 122.7(2)
O3 C9 C8 120.1(2)
O4 C9 C8 117.2(2)

loop_
_geom_bond_atom_site_label_1
_geom_bond_atom_site_label_2
_geom_bond_distance
N1 C6 1.337(4)
N1 C2 1.360(4)
N1 H1A 0.8600
N2 C3 1.370(3)
N2 H2A 0.8600
N2 H2B 0.8600
N3 C4 1.335(3)
N3 H3A 0.8600
N3 H3B 0.8600
C2 C3 1.369(4)
C2 H2 0.9300
C3 C4 1.435(3)
C4 C5 1.398(3)
C5 C6 1.368(4)
C5 H5 0.9300
C6 H6 0.9300
O1 C7 1.225(3)
O2 C7 1.286(3)
O3 C9 1.224(3)
O4 C9 1.298(3)
O4 H4 0.91(3)
C7 C8 1.517(3)
C8 C9 1.507(3)
C8 H8A 0.9700
C8 H8B 0.9700

loop_
_geom_hbond_atom_site_label_D
_geom_hbond_atom_site_label_H
_geom_hbond_atom_site_label_A
_geom_hbond_site_symmetry_A
_geom_hbond_distance_DH
_geom_hbond_distance_HA
_geom_hbond_distance_DA
_geom_hbond_angle_DHA
_geom_hbond_publ_flag
N1 H1A O3 . 0.86 1.93 2.784(3) 174.6 yes
N2 H2A O1 2_665 0.86 2.28 3.132(3) 173.6 yes
N2 H2B O1 1_475 0.86 2.15 3.005(3) 175.9 yes
N3 H3A O2 2_666 0.86 2.28 3.048(3) 148.6 yes
N3 H3B O1 1_475 0.86 2.10 2.960(3) 176.5 yes
O4 H4 O2 . 0.91(3) 1.55(3) 2.442(3) 164(3) yes

loop_
_geom_torsion_atom_site_label_1
_geom_torsion_atom_site_label_2
_geom_torsion_atom_site_label_3
_geom_torsion_atom_site_label_4
_geom_torsion
C6 N1 C2 C3 -3.3(4)
N1 C2 C3 N2 -175.4(3)
N1 C2 C3 C4 2.7(4)
C2 C3 C4 N3 179.4(3)
N2 C3 C4 N3 -2.5(4)
C2 C3 C4 C5 -0.4(3)
N2 C3 C4 C5 177.7(2)
N3 C4 C5 C6 178.8(3)
C3 C4 C5 C6 -1.4(4)
C2 N1 C6 C5 1.4(4)
C4 C5 C6 N1 0.9(4)
O1 C7 C8 C9 -175.8(2)
O2 C7 C8 C9 3.6(4)
C7 C8 C9 O3 177.5(2)
C7 C8 C9 O4 -2.7(3)
